data_4027547
loop_
_publ_author_name
'Watcharaporn Thaharn'
'Teerawut Bootwicha'
'Darunee Soorukram'
'Chutima Kuhakarn'
'Samran Prabpai'
'Palangpon Kongsaeree'
'Patoomratana Tuchinda'
'Vichai Reutrakul'
'Manat Pohmakotr'

_publ_contact_author_address
;Department of Chemistry, Faculty of Science
Mahidol University
Rama VI, Bangkok 10400, Thailand
;
_publ_contact_author_email palangpon@gmail.com
_publ_contact_author_fax +662-354-7151
_publ_contact_author_name ' Palangpon Kongsaeree'
_publ_contact_author_phone ' +662-201-5190'
_publ_section_title
;
 Asymmetric Synthesis of gem-Difluoromethylenated Dihydroxypyrrolizidines
 and Indolizidines
;
_journal_name_full 'Journal of Organic Chemistry'
_journal_page_first 8465
_journal_page_last 8479
_journal_paper_doi 10.1021/jo301327s
_journal_volume 77
_journal_year 2012
_chemical_absolute_configuration unk
_chemical_compound_source Synthesis
_chemical_formula_moiety 'C20 H39 F2 N O4 Si2'
_chemical_formula_sum 'C20 H39 F2 N O4 Si2'
_chemical_formula_weight 451.703
_space_group_IT_number 19
_symmetry_cell_setting orthorhombic
_symmetry_Int_Tables_number 19
_symmetry_space_group_name_Hall 'P 2ac 2ab'
_symmetry_space_group_name_H-M 'P 21 21 21'
_atom_sites_solution_hydrogens geom
_atom_sites_solution_primary direct
_atom_sites_solution_secondary difmap
_audit_creation_method maXus
_cell_angle_alpha 90.00
_cell_angle_beta 90.00
_cell_angle_gamma 90.00
_cell_formula_units_Z 4
_cell_length_a 8.6065(2)
_cell_length_b 14.1372(6)
_cell_length_c 21.6104(9)
_cell_measurement_reflns_used 2865
_cell_measurement_temperature 298
_cell_measurement_theta_max 26.373
_cell_measurement_theta_min 0.998
_cell_volume 2629.38(17)
_computing_cell_refinement 'HKL Scalepack (Otwinowski & Minor 1997)'
_computing_data_collection KappaCCD
_computing_data_reduction 'Denzo and Scalepak (Otwinowski & Minor, 1997)'
_computing_structure_refinement 'SHELXL-97 (Sheldrick, 1997)'
_computing_structure_solution 'SIR97(Cascarano al.,Acta Cryst.,1996,A52,C-79)'
_diffrn_ambient_temperature 298(2)
_diffrn_measured_fraction_theta_full 0.967
_diffrn_measured_fraction_theta_max 0.967
_diffrn_measurement_device KappaCCD
_diffrn_measurement_method CCD
_diffrn_orient_matrix_type X=UH
_diffrn_orient_matrix_UB_11 -0.10701
_diffrn_orient_matrix_UB_12 0.04508
_diffrn_orient_matrix_UB_13 -0.00415
_diffrn_orient_matrix_UB_21 0.01258
_diffrn_orient_matrix_UB_22 0.03537
_diffrn_orient_matrix_UB_23 0.05995
_diffrn_orient_matrix_UB_31 0.01604
_diffrn_orient_matrix_UB_32 0.03583
_diffrn_orient_matrix_UB_33 -0.02450
_diffrn_radiation_probe x-ray
_diffrn_radiation_type ' MoK\a'
_diffrn_radiation_wavelength_id all
_diffrn_reflns_av_R_equivalents 0.027
_diffrn_reflns_limit_h_max 10
_diffrn_reflns_limit_h_min -10
_diffrn_reflns_limit_k_max 17
_diffrn_reflns_limit_k_min -17
_diffrn_reflns_limit_l_max 27
_diffrn_reflns_limit_l_min -26
_diffrn_reflns_number 11829
_diffrn_reflns_theta_full 26.39
_diffrn_reflns_theta_max 26.39
_diffrn_reflns_theta_min 1.44
_diffrn_source 'fine-focus sealed tube'
_exptl_absorpt_coefficient_mu 0.171
_exptl_absorpt_correction_type none
_exptl_crystal_colour Colourless
_exptl_crystal_density_diffrn 1.141
_exptl_crystal_description Prism
_exptl_crystal_F_000 976
_exptl_crystal_size_max 0.25
_exptl_crystal_size_mid 0.20
_exptl_crystal_size_min 0.10
_refine_diff_density_max 1.323
_refine_diff_density_min -0.590
_refine_diff_density_rms 0.056
_refine_ls_abs_structure_details 'Flack H D (1983), Acta Cryst. A39, 876-881'
_refine_ls_abs_structure_Flack 0.1(3)
_refine_ls_extinction_method none
_refine_ls_goodness_of_fit_ref 1.068
_refine_ls_hydrogen_treatment refxyz
_refine_ls_matrix_type full
_refine_ls_number_parameters 262
_refine_ls_number_reflns 5160
_refine_ls_number_restraints 0
_refine_ls_restrained_S_all 1.068
_refine_ls_R_factor_all 0.1003
_refine_ls_R_factor_gt 0.0888
_refine_ls_shift/su_max 0.000
_refine_ls_shift/su_mean 0.000
_refine_ls_structure_factor_coef Fsqd
_refine_ls_weighting_details 'calc w=1/[\s^2^(Fo^2^)+(0.1419P)^2^+1.5087P] where P=(Fo^2^+2Fc^2^)/3'
_refine_ls_weighting_scheme calc
_refine_ls_wR_factor_gt 0.2369
_refine_ls_wR_factor_ref 0.2518
_reflns_number_gt 4436
_reflns_number_total 5160
_reflns_threshold_expression >2sigma(I)
_cod_data_source_file jo301327s_si_001_1.cif
_cod_data_source_block 10-cis
_cod_database_code 4027547

loop_
_symmetry_equiv_pos_as_xyz
+X,+Y,+Z
'-X+ 1/2,-Y,+Z+ 1/2'
'+X+ 1/2,-Y+ 1/2,-Z'
'-X,+Y+ 1/2,-Z+ 1/2'

loop_
_atom_site_label
_atom_site_type_symbol
_atom_site_fract_x
_atom_site_fract_y
_atom_site_fract_z
_atom_site_U_iso_or_equiv
_atom_site_adp_type
_atom_site_occupancy
_atom_site_symmetry_multiplicity
_atom_site_calc_flag
_atom_site_refinement_flags
Si1 Si 0.46830(17) 0.20792(14) 0.31000(7) 0.0843(5) Uani 1 1 d .
Si2 Si 0.1243(3) -0.03516(10) 0.40939(8) 0.0910(6) Uani 1 1 d .
O7A O 0.2665(4) 0.3914(2) 0.42011(14) 0.0632(8) Uani 1 1 d .
H7A H 0.3342 0.3615 0.4499 0.076 Uiso 1 1 d R
F7B F -0.0072(3) 0.3107(2) 0.31132(11) 0.0700(7) Uani 1 1 d .
F7A F 0.1673(4) 0.4218(2) 0.30548(13) 0.0778(8) Uani 1 1 d .
O1 O 0.2806(4) 0.2080(2) 0.32905(13) 0.0593(7) Uani 1 1 d .
N4 N 0.0300(5) 0.3119(2) 0.44066(15) 0.0583(8) Uani 1 1 d .
O2 O 0.1315(5) 0.0755(2) 0.43418(14) 0.0752(10) Uani 1 1 d .
C1 C 0.2224(5) 0.2243(3) 0.38843(18) 0.0523(8) Uani 1 1 d .
H1 H 0.3075 0.2139 0.4163 0.063 Uiso 1 1 d R
C7 C 0.0712(5) 0.3769(3) 0.34609(19) 0.0571(10) Uani 1 1 d .
C7A C 0.1590(5) 0.3255(3) 0.39789(17) 0.0508(8) Uani 1 1 d .
C2 C 0.0862(5) 0.1598(3) 0.40512(18) 0.0569(10) Uani 1 1 d .
H2 H 0.0325 0.1420 0.3680 0.068 Uiso 1 1 d R
C3 C -0.0183(7) 0.2210(3) 0.44521(19) 0.0682(12) Uani 1 1 d .
O3 O -0.1320(5) 0.1948(3) 0.47407(18) 0.0934(12) Uani 1 1 d .
C6 C -0.0438(7) 0.4422(3) 0.3774(2) 0.0693(12) Uani 1 1 d .
H6 H -0.1407 0.4423 0.3554 0.083 Uiso 1 1 d R
C5 C -0.0687(7) 0.3959(4) 0.4424(3) 0.0795(14) Uani 1 1 d .
H5A H -0.1748 0.3782 0.4497 0.095 Uiso 1 1 d R
H5B H -0.0335 0.4363 0.4753 0.095 Uiso 1 1 d R
C11 C 0.4717(9) 0.1883(6) 0.2259(3) 0.107(2) Uani 1 1 d .
C8 C 0.0077(7) 0.5452(4) 0.3808(3) 0.0895(17) Uani 1 1 d .
H8A H -0.0719 0.5814 0.4010 0.107 Uiso 1 1 d R
H8B H 0.0245 0.5699 0.3399 0.107 Uiso 1 1 d R
H8C H 0.1023 0.5493 0.4041 0.107 Uiso 1 1 d R
C16 C 0.0784(15) -0.0389(5) 0.3254(3) 0.137(4) Uani 1 1 d .
H16A H 0.0745 -0.1034 0.3117 0.164 Uiso 1 1 d R
H16B H 0.1529 -0.0047 0.3011 0.164 Uiso 1 1 d R
H16C H -0.0222 -0.0104 0.3207 0.164 Uiso 1 1 d R
C15 C 0.3204(9) -0.0947(5) 0.4301(5) 0.121(3) Uani 1 1 d .
H15A H 0.3199 -0.1593 0.4164 0.145 Uiso 1 1 d R
H15B H 0.3327 -0.0929 0.4743 0.145 Uiso 1 1 d R
H15C H 0.4050 -0.0616 0.4109 0.145 Uiso 1 1 d R
C17 C -0.0276(10) -0.1001(4) 0.4541(4) 0.104(2) Uani 1 1 d .
C19 C -0.1911(8) -0.0503(7) 0.4405(5) 0.129(3) Uani 1 1 d .
H19A H -0.2713 -0.0826 0.4631 0.155 Uiso 1 1 d R
H19B H -0.2131 -0.0533 0.3970 0.155 Uiso 1 1 d R
H19C H -0.1872 0.0147 0.4534 0.155 Uiso 1 1 d R
C20 C -0.0087(15) -0.2076(5) 0.4361(5) 0.166(5) Uani 1 1 d .
H20A H -0.0846 -0.2444 0.4580 0.199 Uiso 1 1 d R
H20B H 0.0935 -0.2296 0.4464 0.199 Uiso 1 1 d R
H20C H -0.0253 -0.2139 0.3924 0.199 Uiso 1 1 d R
C18 C 0.019(2) -0.0886(8) 0.5243(4) 0.185(6) Uani 1 1 d .
H18A H -0.0568 -0.1212 0.5490 0.222 Uiso 1 1 d R
H18B H 0.0168 -0.0224 0.5341 0.222 Uiso 1 1 d R
H18C H 0.1204 -0.1135 0.5329 0.222 Uiso 1 1 d R
C10 C 0.5739(12) 0.1151(12) 0.3545(7) 0.220(8) Uani 1 1 d .
H10A H 0.6818 0.1158 0.3432 0.264 Uiso 1 1 d R
H10B H 0.5299 0.0546 0.3445 0.264 Uiso 1 1 d R
H10C H 0.5640 0.1264 0.3981 0.264 Uiso 1 1 d R
C9 C 0.5579(10) 0.3211(9) 0.3322(6) 0.180(6) Uani 1 1 d .
H9A H 0.6658 0.3204 0.3209 0.216 Uiso 1 1 d R
H9B H 0.5487 0.3279 0.3763 0.216 Uiso 1 1 d R
H9C H 0.5071 0.3733 0.3122 0.216 Uiso 1 1 d R
C14 C 0.6398(11) 0.1822(8) 0.2024(5) 0.138(3) Uani 1 1 d .
H14A H 0.6446 0.1731 0.1584 0.166 Uiso 1 1 d R
H14B H 0.6884 0.1298 0.2229 0.166 Uiso 1 1 d R
H14C H 0.6930 0.2396 0.2131 0.166 Uiso 1 1 d R
C12 C 0.3871(17) 0.2666(12) 0.1924(5) 0.204(7) Uani 1 1 d .
H12A H 0.3900 0.2557 0.1486 0.245 Uiso 1 1 d R
H12B H 0.4288 0.3281 0.2013 0.245 Uiso 1 1 d R
H12C H 0.2816 0.2633 0.2067 0.245 Uiso 1 1 d R
C13 C 0.3824(17) 0.1017(11) 0.2064(5) 0.211(8) Uani 1 1 d .
H13A H 0.3853 0.0944 0.1622 0.253 Uiso 1 1 d R
H13B H 0.2768 0.1096 0.2197 0.253 Uiso 1 1 d R
H13C H 0.4258 0.0464 0.2256 0.253 Uiso 1 1 d R

loop_
_atom_site_aniso_label
_atom_site_aniso_U_11
_atom_site_aniso_U_22
_atom_site_aniso_U_33
_atom_site_aniso_U_23
_atom_site_aniso_U_13
_atom_site_aniso_U_12
Si1 0.0584(7) 0.1128(12) 0.0818(9) -0.0024(8) 0.0050(7) 0.0042(8)
Si2 0.1482(16) 0.0542(7) 0.0707(8) -0.0082(6) -0.0030(10) -0.0075(9)
O7A 0.0704(19) 0.0509(14) 0.0682(18) -0.0020(13) -0.0182(15) -0.0069(13)
F7B 0.0735(16) 0.0777(16) 0.0589(13) -0.0026(12) -0.0197(12) -0.0043(13)
F7A 0.0846(18) 0.0821(17) 0.0668(15) 0.0278(13) 0.0026(14) -0.0059(14)
O1 0.0622(16) 0.0632(16) 0.0525(14) -0.0080(13) 0.0022(12) -0.0007(14)
N4 0.072(2) 0.0520(17) 0.0511(16) -0.0014(14) 0.0100(16) -0.0031(16)
O2 0.124(3) 0.0449(14) 0.0568(16) 0.0006(12) -0.0087(18) -0.0060(18)
C1 0.060(2) 0.0465(18) 0.0505(18) -0.0018(15) -0.0051(16) 0.0013(16)
C7 0.060(2) 0.057(2) 0.054(2) 0.0097(17) -0.0064(17) -0.0062(18)
C7A 0.058(2) 0.0454(17) 0.0490(19) -0.0010(14) -0.0066(16) -0.0027(16)
C2 0.079(3) 0.0483(18) 0.0437(18) 0.0002(15) -0.0021(17) -0.0073(18)
C3 0.103(4) 0.055(2) 0.0466(19) 0.0002(17) 0.012(2) -0.006(2)
O3 0.116(3) 0.082(2) 0.082(2) 0.0014(18) 0.045(2) -0.018(2)
C6 0.070(3) 0.054(2) 0.084(3) 0.008(2) 0.002(2) 0.004(2)
C5 0.098(4) 0.063(3) 0.078(3) -0.006(2) 0.014(3) 0.009(3)
C11 0.089(4) 0.136(6) 0.097(4) -0.016(4) 0.032(4) -0.009(4)
C8 0.083(4) 0.057(3) 0.128(5) 0.005(3) 0.004(3) 0.004(2)
C16 0.253(12) 0.090(4) 0.067(3) -0.024(3) 0.001(5) -0.038(6)
C15 0.093(5) 0.092(5) 0.178(8) -0.027(5) -0.003(5) 0.018(4)
C17 0.129(5) 0.064(3) 0.119(5) 0.015(3) 0.007(5) -0.014(3)
C19 0.068(4) 0.148(7) 0.172(8) -0.026(6) 0.013(4) -0.011(4)
C20 0.238(13) 0.058(4) 0.202(10) -0.004(5) 0.038(10) -0.036(6)
C18 0.315(17) 0.149(8) 0.090(5) 0.043(5) 0.032(8) -0.008(11)
C10 0.110(8) 0.33(2) 0.216(13) 0.127(14) 0.007(8) 0.082(10)
C9 0.083(5) 0.224(12) 0.233(12) -0.119(10) 0.044(6) -0.070(7)
C14 0.133(6) 0.147(7) 0.136(7) -0.006(6) 0.070(6) 0.017(6)
C12 0.214(13) 0.291(18) 0.108(7) 0.066(9) 0.031(8) 0.110(13)
C13 0.241(15) 0.246(15) 0.144(9) -0.096(10) 0.084(10) -0.116(13)

loop_
_atom_type_symbol
_atom_type_description
_atom_type_scat_dispersion_real
_atom_type_scat_dispersion_imag
_atom_type_scat_source
C C 0.0033 0.0016 'International Tables Vol C Tables 4.2.6.8 and 6.1.1.4'
H H 0.0000 0.0000 'International Tables Vol C Tables 4.2.6.8 and 6.1.1.4'
O O 0.0106 0.0060 'International Tables Vol C Tables 4.2.6.8 and 6.1.1.4'
N N 0.0061 0.0033 'International Tables Vol C Tables 4.2.6.8 and 6.1.1.4'
F F 0.0171 0.0103 'International Tables Vol C Tables 4.2.6.8 and 6.1.1.4'
Si Si 0.0817 0.0704 'International Tables Vol C Tables 4.2.6.8 and 6.1.1.4'

loop_
_diffrn_radiation_wavelength
0.71073

loop_
_geom_angle_atom_site_label_1
_geom_angle_atom_site_label_2
_geom_angle_atom_site_label_3
_geom_angle
O1 Si1 C11 105.0(3)
O1 Si1 C9 110.0(3)
C11 Si1 C9 112.5(5)
O1 Si1 C10 110.2(4)
C11 Si1 C10 113.3(6)
C9 Si1 C10 105.9(7)
O2 Si2 C16 110.5(3)
O2 Si2 C17 108.9(3)
C16 Si2 C17 110.1(4)
O2 Si2 C15 107.6(3)
C16 Si2 C15 113.5(5)
C17 Si2 C15 106.1(4)
C7A O7A H7A 109.7
C1 O1 Si1 125.1(3)
C3 N4 C7A 113.9(3)
C3 N4 C5 126.3(5)
C7A N4 C5 110.6(3)
C2 O2 Si2 130.4(3)
O1 C1 C2 113.2(3)
O1 C1 C7A 113.7(3)
C2 C1 C7A 104.5(3)
O1 C1 H1 106.1
C2 C1 H1 110.3
C7A C1 H1 109.1
F7A C7 F7B 105.2(3)
F7A C7 C6 113.7(4)
F7B C7 C6 109.8(4)
F7A C7 C7A 113.1(3)
F7B C7 C7A 108.5(3)
C6 C7 C7A 106.6(3)
O7A C7A N4 112.0(3)
O7A C7A C7 105.1(3)
N4 C7A C7 98.6(3)
O7A C7A C1 115.4(3)
N4 C7A C1 103.3(3)
C7 C7A C1 121.1(3)
O2 C2 C3 113.2(3)
O2 C2 C1 113.5(4)
C3 C2 C1 104.4(3)
O2 C2 H2 106.7
C3 C2 H2 110.0
C1 C2 H2 109.1
O3 C3 N4 124.9(5)
O3 C3 C2 126.4(4)
N4 C3 C2 108.5(4)
C7 C6 C8 114.5(4)
C7 C6 C5 103.6(4)
C8 C6 C5 113.4(5)
C7 C6 H6 110.3
C8 C6 H6 106.0
C5 C6 H6 109.1
N4 C5 C6 103.7(4)
N4 C5 H5A 110.2
C6 C5 H5A 112.8
N4 C5 H5B 108.7
C6 C5 H5B 111.8
H5A C5 H5B 109.5
C13 C11 C12 102.5(10)
C13 C11 C14 110.0(8)
C12 C11 C14 109.6(8)
C13 C11 Si1 113.1(6)
C12 C11 Si1 110.9(7)
C14 C11 Si1 110.6(6)
C6 C8 H8A 108.9
C6 C8 H8B 110.3
H8A C8 H8B 109.5
C6 C8 H8C 109.3
H8A C8 H8C 109.5
H8B C8 H8C 109.5
Si2 C16 H16A 109.6
Si2 C16 H16B 112.3
H16A C16 H16B 109.5
Si2 C16 H16C 106.5
H16A C16 H16C 109.5
H16B C16 H16C 109.5
Si2 C15 H15A 109.7
Si2 C15 H15B 108.3
H15A C15 H15B 109.5
Si2 C15 H15C 110.4
H15A C15 H15C 109.5
H15B C15 H15C 109.5
C20 C17 C18 108.1(7)
C20 C17 C19 118.0(8)
C18 C17 C19 110.7(9)
C20 C17 Si2 105.9(6)
C18 C17 Si2 105.6(7)
C19 C17 Si2 107.7(5)
C17 C19 H19A 109.2
C17 C19 H19B 109.5
H19A C19 H19B 109.5
C17 C19 H19C 109.7
H19A C19 H19C 109.5
H19B C19 H19C 109.5
C17 C20 H20A 109.4
C17 C20 H20B 110.5
H20A C20 H20B 109.5
C17 C20 H20C 108.5
H20A C20 H20C 109.5
H20B C20 H20C 109.5
C17 C18 H18A 108.2
C17 C18 H18B 108.0
H18A C18 H18B 109.5
C17 C18 H18C 112.3
H18A C18 H18C 109.5
H18B C18 H18C 109.5
Si1 C10 H10A 109.5
Si1 C10 H10B 108.6
H10A C10 H10B 109.5
Si1 C10 H10C 110.3
H10A C10 H10C 109.5
H10B C10 H10C 109.5
Si1 C9 H9A 109.3
Si1 C9 H9B 108.1
H9A C9 H9B 109.5
Si1 C9 H9C 111.1
H9A C9 H9C 109.5
H9B C9 H9C 109.5
C11 C14 H14A 112.1
C11 C14 H14B 107.5
H14A C14 H14B 109.5
C11 C14 H14C 108.7
H14A C14 H14C 109.5
H14B C14 H14C 109.5
C11 C12 H12A 110.1
C11 C12 H12B 112.8
H12A C12 H12B 109.5
C11 C12 H12C 105.5
H12A C12 H12C 109.5
H12B C12 H12C 109.5
C11 C13 H13A 110.7
C11 C13 H13B 107.7
H13A C13 H13B 109.5
C11 C13 H13C 110.0
H13A C13 H13C 109.5
H13B C13 H13C 109.5

loop_
_geom_bond_atom_site_label_1
_geom_bond_atom_site_label_2
_geom_bond_distance
Si1 O1 1.667(3)
Si1 C11 1.838(7)
Si1 C9 1.840(9)
Si1 C10 1.863(11)
Si2 O2 1.655(3)
Si2 C16 1.858(7)
Si2 C17 1.867(7)
Si2 C15 1.939(8)
O7A C7A 1.398(5)
O7A H7A 0.9650
F7B C7 1.377(5)
F7A C7 1.362(5)
O1 C1 1.397(5)
N4 C3 1.354(6)
N4 C7A 1.457(5)
N4 C5 1.460(6)
O2 C2 1.402(5)
C1 C2 1.528(6)
C1 C7A 1.545(5)
C1 H1 0.9599
C7 C6 1.513(7)
C7 C7A 1.534(5)
C2 C3 1.519(6)
C2 H2 0.9600
C3 O3 1.219(6)
C6 C8 1.524(7)
C6 C5 1.566(7)
C6 H6 0.9600
C5 H5A 0.9600
C5 H5B 0.9600
C11 C13 1.507(14)
C11 C12 1.510(14)
C11 C14 1.536(10)
C8 H8A 0.9599
C8 H8B 0.9601
C8 H8C 0.9599
C16 H16A 0.9601
C16 H16B 0.9600
C16 H16C 0.9600
C15 H15A 0.9599
C15 H15B 0.9602
C15 H15C 0.9599
C17 C20 1.576(10)
C17 C18 1.578(12)
C17 C19 1.600(11)
C19 H19A 0.9602
C19 H19B 0.9597
C19 H19C 0.9600
C20 H20A 0.9600
C20 H20B 0.9599
C20 H20C 0.9601
C18 H18A 0.9601
C18 H18B 0.9600
C18 H18C 0.9600
C10 H10A 0.9600
C10 H10B 0.9599
C10 H10C 0.9600
C9 H9A 0.9600
C9 H9B 0.9600
C9 H9C 0.9601
C14 H14A 0.9601
C14 H14B 0.9598
C14 H14C 0.9601
C12 H12A 0.9600
C12 H12B 0.9601
C12 H12C 0.9600
C13 H13A 0.9600
C13 H13B 0.9599
C13 H13C 0.9600
